data_4035510
loop_
_publ_author_name
'Arachchige, Pandula T Kirinde'
'Lee, Hanbin'
'Yi, Chae S.'

_publ_section_title
;
 Synthesis of Symmetric and Unsymmetric Secondary Amines from the
 Ligand-Promoted Ruthenium-Catalyzed Deaminative Coupling Reaction of
 Primary Amines.
;
_journal_issue 9
_journal_name_full 'The Journal of organic chemistry'
_journal_page_first 4932
_journal_page_last 4947
_journal_paper_doi 10.1021/acs.joc.8b00649
_journal_volume 83
_journal_year 2018
_chemical_absolute_configuration ad
_chemical_formula_moiety 'C17 H21 N O4'
_chemical_formula_sum 'C17 H21 N O4'
_chemical_formula_weight 303.35
_space_group_crystal_system monoclinic
_space_group_IT_number 4
_space_group_name_Hall 'P 2yb'
_space_group_name_H-M_alt 'P 1 21 1'
_atom_sites_solution_hydrogens geom
_atom_sites_solution_primary iterative
_atom_sites_solution_secondary difmap
_audit_creation_date 2017-01-25
_audit_creation_method
;
Olex2 1.2
(compiled 2017.01.04 svn.r3372 for OlexSys, GUI svn.r5292)
;
_cell_angle_alpha 90.00
_cell_angle_beta 108.580(3)
_cell_angle_gamma 90.00
_cell_formula_units_Z 2
_cell_length_a 8.5915(2)
_cell_length_b 7.48777(15)
_cell_length_c 12.7605(4)
_cell_measurement_reflns_used 4482
_cell_measurement_temperature 100.0(3)
_cell_measurement_theta_max 74.0290
_cell_measurement_theta_min 3.6360
_cell_volume 778.11(4)
_computing_cell_refinement
;
CrysAlisPro, Agilent Technologies,
Version 1.171.37.35 (release 13-08-2014 CrysAlis171 .NET)
(compiled Aug 13 2014,18:06:01)
;
_computing_data_collection
;
CrysAlisPro, Agilent Technologies,
Version 1.171.37.35 (release 13-08-2014 CrysAlis171 .NET)
(compiled Aug 13 2014,18:06:01)
;
_computing_data_reduction
;
CrysAlisPro, Agilent Technologies,
Version 1.171.37.35 (release 13-08-2014 CrysAlis171 .NET)
(compiled Aug 13 2014,18:06:01)
;
_computing_molecular_graphics 'Olex2 (Dolomanov et al., 2009)'
_computing_publication_material 'Olex2 (Dolomanov et al., 2009)'
_computing_structure_refinement 'XL (Sheldrick, 2008)'
_computing_structure_solution 'olex2.solve (Bourhis et al., 2015)'
_diffrn_ambient_environment N~2~
_diffrn_ambient_temperature 100.0(3)
_diffrn_detector 'CCD plate'
_diffrn_detector_area_resol_mean 10.3756
_diffrn_detector_type Atlas
_diffrn_measured_fraction_theta_full 0.996
_diffrn_measured_fraction_theta_max 0.983
_diffrn_measurement_details
;
#__ type_ start__ end____ width___ exp.time_
  1 omega  -96.00   -2.00   1.0000    1.0000
omega____ theta____ kappa____ phi______ frames
    -      -41.3987  125.0000   90.0000 94

#__ type_ start__ end____ width___ exp.time_
  2 omega -124.00  -79.00   1.0000    1.0000
omega____ theta____ kappa____ phi______ frames
    -      -41.3987  -99.0000  -60.0000 45

#__ type_ start__ end____ width___ exp.time_
  3 omega  -49.00   35.00   1.0000    1.0000
omega____ theta____ kappa____ phi______ frames
    -      -41.3987   37.0000   60.0000 84

#__ type_ start__ end____ width___ exp.time_
  4 omega    1.00   83.00   1.0000    1.0000
omega____ theta____ kappa____ phi______ frames
    -       41.3987  -99.0000   30.0000 82

#__ type_ start__ end____ width___ exp.time_
  5 omega   24.00  109.00   1.0000    2.0000
omega____ theta____ kappa____ phi______ frames
    -      108.2878  -94.0000 -120.0000 85

#__ type_ start__ end____ width___ exp.time_
  6 omega   78.00  178.00   1.0000    2.0000
omega____ theta____ kappa____ phi______ frames
    -      108.2878   30.0000 -150.0000 100

#__ type_ start__ end____ width___ exp.time_
  7 omega   24.00  109.00   1.0000    2.0000
omega____ theta____ kappa____ phi______ frames
    -      108.2878  -94.0000 -150.0000 85

#__ type_ start__ end____ width___ exp.time_
  8 omega   78.00  178.00   1.0000    2.0000
omega____ theta____ kappa____ phi______ frames
    -      108.2878   30.0000  -60.0000 100

#__ type_ start__ end____ width___ exp.time_
  9 omega   94.00  178.00   1.0000    2.0000
omega____ theta____ kappa____ phi______ frames
    -      108.2878  125.0000  120.0000 84

#__ type_ start__ end____ width___ exp.time_
 10 omega   30.00   90.00   1.0000    2.0000
omega____ theta____ kappa____ phi______ frames
    -      108.2878  -30.0000   60.0000 60

#__ type_ start__ end____ width___ exp.time_
 11 omega   30.00  142.00   1.0000    2.0000
omega____ theta____ kappa____ phi______ frames
    -      108.2878  -77.0000    0.0000 112

#__ type_ start__ end____ width___ exp.time_
 12 omega -120.00   -8.00   1.0000    1.0000
omega____ theta____ kappa____ phi______ frames
    -      -41.3987  -77.0000 -180.0000 112

#__ type_ start__ end____ width___ exp.time_
 13 omega -115.00  -12.00   1.0000    1.0000
omega____ theta____ kappa____ phi______ frames
    -      -41.3987  -57.0000  -60.0000 103

#__ type_ start__ end____ width___ exp.time_
 14 omega -115.00  -12.00   1.0000    1.0000
omega____ theta____ kappa____ phi______ frames
    -      -41.3987  -57.0000   60.0000 103

#__ type_ start__ end____ width___ exp.time_
 15 omega   75.00  178.00   1.0000    2.0000
omega____ theta____ kappa____ phi______ frames
    -      108.2878   77.0000  120.0000 103

#__ type_ start__ end____ width___ exp.time_
 16 omega   78.00  178.00   1.0000    2.0000
omega____ theta____ kappa____ phi______ frames
    -      108.2878   61.0000  -30.0000 100

#__ type_ start__ end____ width___ exp.time_
 17 omega   34.00   98.00   1.0000    2.0000
omega____ theta____ kappa____ phi______ frames
    -      108.2878  -45.0000 -150.0000 64

#__ type_ start__ end____ width___ exp.time_
 18 omega   75.00  144.00   1.0000    2.0000
omega____ theta____ kappa____ phi______ frames
    -      108.2878   77.0000 -150.0000 69

#__ type_ start__ end____ width___ exp.time_
 19 omega   47.00  178.00   1.0000    2.0000
omega____ theta____ kappa____ phi______ frames
    -      108.2878   15.0000   90.0000 131
;
_diffrn_measurement_device 'four-circle diffractometer'
_diffrn_measurement_device_type 'SuperNova, Dual, Cu at zero, Atlas'
_diffrn_measurement_method '\w scans'
_diffrn_orient_matrix_UB_11 -0.1425597000
_diffrn_orient_matrix_UB_12 0.0363201000
_diffrn_orient_matrix_UB_13 0.0458922000
_diffrn_orient_matrix_UB_21 0.0420987000
_diffrn_orient_matrix_UB_22 0.2005701000
_diffrn_orient_matrix_UB_23 0.0081504000
_diffrn_orient_matrix_UB_31 -0.1170218000
_diffrn_orient_matrix_UB_32 0.0277643000
_diffrn_orient_matrix_UB_33 -0.1185324000
_diffrn_radiation_monochromator mirror
_diffrn_radiation_probe x-ray
_diffrn_radiation_type CuK\a
_diffrn_radiation_wavelength 1.54184
_diffrn_reflns_av_R_equivalents 0.0272
_diffrn_reflns_av_unetI/netI 0.0294
_diffrn_reflns_limit_h_max 10
_diffrn_reflns_limit_h_min -10
_diffrn_reflns_limit_k_max 9
_diffrn_reflns_limit_k_min -9
_diffrn_reflns_limit_l_max 15
_diffrn_reflns_limit_l_min -15
_diffrn_reflns_number 8045
_diffrn_reflns_theta_full 72.00
_diffrn_reflns_theta_max 74.15
_diffrn_reflns_theta_min 3.65
_diffrn_source 'sealed X-ray tube'
_diffrn_source_type 'SuperNova (Cu) X-ray Source'
_exptl_absorpt_coefficient_mu 0.753
_exptl_absorpt_correction_T_max 0.969
_exptl_absorpt_correction_T_min 0.837
_exptl_absorpt_correction_type gaussian
_exptl_absorpt_process_details
;
CrysAlisPro, Agilent Technologies,
Version 1.171.37.35 (release 13-08-2014 CrysAlis171 .NET)
(compiled Aug 13 2014,18:06:01)
Numerical absorption correction based on gaussian integration over
			a multifaceted crystal model
Empirical absorption correction using spherical harmonics,
 implemented in SCALE3 ABSPACK scaling algorithm.
;
_exptl_crystal_colour colourless
_exptl_crystal_colour_primary colourless
_exptl_crystal_density_diffrn 1.295
_exptl_crystal_density_method 'not measured'
_exptl_crystal_description needle
_exptl_crystal_F_000 324
_exptl_crystal_size_max 0.4341
_exptl_crystal_size_mid 0.0928
_exptl_crystal_size_min 0.0487
_refine_diff_density_max 0.152
_refine_diff_density_min -0.147
_refine_diff_density_rms 0.032
_refine_ls_abs_structure_details 'Flack H D (1983), Acta Cryst. A39, 876-881'
_refine_ls_abs_structure_Flack -0.13(14)
_refine_ls_extinction_coef 0.0057(6)
_refine_ls_extinction_expression Fc^*^=kFc[1+0.001xFc^2^\l^3^/sin(2\q)]^-1/4^
_refine_ls_extinction_method SHELXL
_refine_ls_goodness_of_fit_ref 1.064
_refine_ls_hydrogen_treatment mixed
_refine_ls_matrix_type full
_refine_ls_number_parameters 208
_refine_ls_number_reflns 2988
_refine_ls_number_restraints 1
_refine_ls_restrained_S_all 1.064
_refine_ls_R_factor_all 0.0321
_refine_ls_R_factor_gt 0.0294
_refine_ls_shift/su_max 0.000
_refine_ls_shift/su_mean 0.000
_refine_ls_structure_factor_coef Fsqd
_refine_ls_weighting_details 'calc w=1/[\s^2^(Fo^2^)+(0.0345P)^2^+0.0867P] where P=(Fo^2^+2Fc^2^)/3'
_refine_ls_weighting_scheme calc
_refine_ls_wR_factor_gt 0.0711
_refine_ls_wR_factor_ref 0.0732
_reflns_number_gt 2825
_reflns_number_total 2988
_reflns_threshold_expression >2sigma(I)
_cod_data_source_file jo8b00649_si_002.cif
_cod_data_source_block yi3k
_cod_original_cell_volume 778.12(3)
_cod_database_code 4035510
_chemical_oxdiff_formula 'C17 H21 N O4'
_reflns_odcompleteness_completeness 100.00
_reflns_odcompleteness_iscentric 1
_reflns_odcompleteness_theta 66.97
_olex2_refinement_description
;
1. Fixed Uiso
 At 1.2 times of:
  All C(H) groups, All C(H,H) groups
 At 1.5 times of:
  All C(H,H,H) groups
2.a Secondary CH2 refined with riding coordinates:
 C7(H7A,H7B)
2.b Aromatic/amide H refined with riding coordinates:
 C2(H2), C6(H6), C9(H9), C10(H10), C12(H12), C13(H13)
2.c Idealised Me refined as rotating group:
 C14(H14A,H14B,H14C), C15(H15A,H15B,H15C), C16(H16A,H16B,H16C), C17(H17A,H17B,
 H17C)
;
_olex2_date_sample_data_collection 2017-01-24
_olex2_date_sample_submission 2017-01-23
_olex2_submission_special_instructions 'No special instructions were received'

loop_
_space_group_symop_id
_space_group_symop_operation_xyz
1 'x, y, z'
2 '-x, y+1/2, -z'

loop_
_atom_site_label
_atom_site_type_symbol
_atom_site_fract_x
_atom_site_fract_y
_atom_site_fract_z
_atom_site_U_iso_or_equiv
_atom_site_adp_type
_atom_site_occupancy
_atom_site_calc_flag
_atom_site_refinement_flags_posn
O1 O -0.12555(12) 0.25724(13) 0.28397(9) 0.0212(2) Uani 1 d .
O2 O 0.13537(13) 0.05461(13) 0.39288(9) 0.0219(2) Uani 1 d .
O3 O 0.44248(12) 0.16313(14) 0.42097(9) 0.0224(2) Uani 1 d .
O4 O 0.82509(13) 0.77582(15) 0.01457(10) 0.0290(3) Uani 1 d .
N1 N 0.39896(16) 0.80651(16) 0.26509(11) 0.0237(3) Uani 1 d .
H1 H 0.420(2) 0.905(3) 0.3125(16) 0.026(5) Uiso 1 d .
C1 C 0.21234(18) 0.55222(19) 0.27067(12) 0.0199(3) Uani 1 d .
C2 C 0.05304(18) 0.4918(2) 0.25359(13) 0.0200(3) Uani 1 d .
H2 H -0.0378 0.5634 0.2138 0.024 Uiso 1 calc R
C3 C 0.02683(17) 0.32634(18) 0.29483(12) 0.0187(3) Uani 1 d .
C4 C 0.16020(18) 0.21971(18) 0.35279(12) 0.0180(3) Uani 1 d .
C5 C 0.31929(17) 0.27943(19) 0.36678(12) 0.0193(3) Uani 1 d .
C6 C 0.34602(18) 0.44612(19) 0.32573(13) 0.0198(3) Uani 1 d .
H6 H 0.4546 0.4863 0.3355 0.024 Uiso 1 calc R
C7 C 0.23205(18) 0.7405(2) 0.23165(14) 0.0235(3) Uani 1 d .
H7A H 0.1875 0.7432 0.1499 0.028 Uiso 1 calc R
H7B H 0.1649 0.8229 0.2603 0.028 Uiso 1 calc R
C8 C 0.49919(17) 0.79331(18) 0.19849(13) 0.0201(3) Uani 1 d .
C9 C 0.46088(18) 0.68697(19) 0.10367(13) 0.0216(3) Uani 1 d .
H9 H 0.3619 0.6198 0.0823 0.026 Uiso 1 calc R
C10 C 0.56611(18) 0.67809(19) 0.03986(13) 0.0215(3) Uani 1 d .
H10 H 0.5380 0.6056 -0.0246 0.026 Uiso 1 calc R
C11 C 0.71158(17) 0.7749(2) 0.07024(13) 0.0211(3) Uani 1 d .
C12 C 0.75184(18) 0.87982(19) 0.16531(13) 0.0222(3) Uani 1 d .
H12 H 0.8514 0.9460 0.1869 0.027 Uiso 1 calc R
C13 C 0.64777(18) 0.88820(19) 0.22843(13) 0.0215(3) Uani 1 d .
H13 H 0.6774 0.9596 0.2933 0.026 Uiso 1 calc R
C14 C -0.26164(18) 0.3507(2) 0.20949(13) 0.0236(3) Uani 1 d .
H14A H -0.2695 0.4701 0.2388 0.035 Uiso 1 calc GR
H14B H -0.3632 0.2845 0.2016 0.035 Uiso 1 calc GR
H14C H -0.2454 0.3612 0.1371 0.035 Uiso 1 calc GR
C15 C 0.1002(2) 0.0673(2) 0.49487(15) 0.0330(4) Uani 1 d .
H15A H 0.1909 0.1282 0.5500 0.049 Uiso 1 calc GR
H15B H 0.0869 -0.0529 0.5213 0.049 Uiso 1 calc GR
H15C H -0.0014 0.1353 0.4833 0.049 Uiso 1 calc GR
C16 C 0.60690(17) 0.2316(2) 0.45365(13) 0.0228(3) Uani 1 d .
H16A H 0.6828 0.1410 0.4969 0.034 Uiso 1 calc GR
H16B H 0.6137 0.3391 0.4987 0.034 Uiso 1 calc GR
H16C H 0.6366 0.2614 0.3877 0.034 Uiso 1 calc GR
C17 C 0.7981(2) 0.6536(2) -0.07458(15) 0.0346(4) Uani 1 d .
H17A H 0.7911 0.5321 -0.0480 0.052 Uiso 1 calc GR
H17B H 0.8894 0.6609 -0.1049 0.052 Uiso 1 calc GR
H17C H 0.6952 0.6836 -0.1324 0.052 Uiso 1 calc GR

loop_
_atom_site_aniso_label
_atom_site_aniso_U_11
_atom_site_aniso_U_22
_atom_site_aniso_U_33
_atom_site_aniso_U_23
_atom_site_aniso_U_13
_atom_site_aniso_U_12
O1 0.0190(5) 0.0177(5) 0.0251(6) 0.0027(4) 0.0045(4) 0.0000(4)
O2 0.0251(5) 0.0142(5) 0.0270(6) 0.0028(4) 0.0093(4) -0.0006(4)
O3 0.0190(5) 0.0173(5) 0.0284(6) 0.0033(4) 0.0041(4) -0.0003(4)
O4 0.0324(6) 0.0269(6) 0.0322(6) -0.0047(5) 0.0166(5) -0.0027(5)
N1 0.0289(7) 0.0169(6) 0.0279(7) -0.0019(5) 0.0129(6) -0.0055(5)
C1 0.0259(7) 0.0160(7) 0.0191(8) -0.0003(5) 0.0092(6) -0.0012(6)
C2 0.0231(7) 0.0169(7) 0.0196(8) 0.0012(6) 0.0063(6) 0.0024(5)
C3 0.0219(7) 0.0163(7) 0.0188(7) -0.0019(5) 0.0078(6) -0.0011(5)
C4 0.0247(7) 0.0122(6) 0.0177(7) -0.0006(5) 0.0075(6) -0.0013(5)
C5 0.0214(7) 0.0165(6) 0.0195(7) -0.0005(6) 0.0060(5) 0.0025(6)
C6 0.0210(7) 0.0180(7) 0.0211(8) -0.0020(6) 0.0075(6) -0.0015(6)
C7 0.0263(7) 0.0175(7) 0.0284(8) 0.0038(6) 0.0111(6) 0.0003(6)
C8 0.0234(7) 0.0132(6) 0.0233(8) 0.0041(6) 0.0068(6) 0.0031(5)
C9 0.0229(7) 0.0172(7) 0.0223(8) 0.0012(6) 0.0037(6) -0.0017(6)
C10 0.0268(7) 0.0169(7) 0.0179(7) 0.0001(6) 0.0028(6) 0.0022(6)
C11 0.0245(7) 0.0165(6) 0.0226(8) 0.0039(6) 0.0078(6) 0.0049(6)
C12 0.0212(7) 0.0167(7) 0.0264(8) 0.0002(6) 0.0041(6) -0.0010(6)
C13 0.0264(7) 0.0143(6) 0.0222(8) -0.0022(6) 0.0056(6) -0.0007(6)
C14 0.0212(7) 0.0242(8) 0.0230(8) 0.0029(6) 0.0036(6) 0.0001(6)
C15 0.0440(9) 0.0264(8) 0.0351(10) 0.0105(7) 0.0216(8) 0.0077(7)
C16 0.0202(7) 0.0236(7) 0.0240(8) 0.0002(6) 0.0063(6) -0.0025(6)
C17 0.0474(10) 0.0325(9) 0.0304(10) -0.0054(7) 0.0217(8) -0.0041(8)

loop_
_atom_type_symbol
_atom_type_description
_atom_type_scat_dispersion_real
_atom_type_scat_dispersion_imag
_atom_type_scat_source
C C 0.0181 0.0091 'International Tables Vol C Tables 4.2.6.8 and 6.1.1.4'
H H 0.0000 0.0000 'International Tables Vol C Tables 4.2.6.8 and 6.1.1.4'
N N 0.0311 0.0180 'International Tables Vol C Tables 4.2.6.8 and 6.1.1.4'
O O 0.0492 0.0322 'International Tables Vol C Tables 4.2.6.8 and 6.1.1.4'

loop_
_exptl_crystal_face_index_h
_exptl_crystal_face_index_k
_exptl_crystal_face_index_l
_exptl_crystal_face_perp_dist
_exptl_oxdiff_crystal_face_indexfrac_h
_exptl_oxdiff_crystal_face_indexfrac_k
_exptl_oxdiff_crystal_face_indexfrac_l
_exptl_oxdiff_crystal_face_x
_exptl_oxdiff_crystal_face_y
_exptl_oxdiff_crystal_face_z
3 0 -8 0.0243 3.0000 -0.0000 -8.0000 -0.7948 0.0611 0.5972
-3 0 8 0.0243 -3.0000 0.0000 8.0000 0.7948 -0.0611 -0.5972
0 5 0 0.2113 0.0000 5.0000 -0.0000 0.1816 1.0029 0.1388
1 -3 5 0.1275 1.0000 -3.0000 5.0000 -0.0221 -0.5189 -0.7930
-3 0 -5 0.0180 -3.0000 -0.0000 -5.0000 0.1982 -0.1670 0.9437
3 0 5 0.0470 3.0000 0.0000 5.0000 -0.1982 0.1670 -0.9437

loop_
_geom_angle_atom_site_label_1
_geom_angle_atom_site_label_2
_geom_angle_atom_site_label_3
_geom_angle
C3 O1 C14 115.69(11)
C4 O2 C15 112.35(12)
C5 O3 C16 116.68(11)
C11 O4 C17 116.63(12)
C7 N1 H1 115.2(11)
C8 N1 H1 115.1(11)
C8 N1 C7 122.91(13)
C2 C1 C7 117.15(13)
C6 C1 C2 120.45(14)
C6 C1 C7 122.33(13)
C1 C2 H2 120.0
C1 C2 C3 119.98(13)
C3 C2 H2 120.0
O1 C3 C2 124.13(13)
O1 C3 C4 115.61(12)
C2 C3 C4 120.25(13)
O2 C4 C3 120.65(12)
O2 C4 C5 120.05(13)
C5 C4 C3 119.27(12)
O3 C5 C4 115.30(12)
O3 C5 C6 124.12(12)
C4 C5 C6 120.58(13)
C1 C6 C5 119.42(13)
C1 C6 H6 120.3
C5 C6 H6 120.3
N1 C7 C1 115.01(13)
N1 C7 H7A 108.5
N1 C7 H7B 108.5
C1 C7 H7A 108.5
C1 C7 H7B 108.5
H7A C7 H7B 107.5
N1 C8 C9 123.22(13)
N1 C8 C13 118.92(14)
C9 C8 C13 117.85(13)
C8 C9 H9 119.5
C8 C9 C10 120.92(13)
C10 C9 H9 119.5
C9 C10 H10 119.9
C11 C10 C9 120.27(14)
C11 C10 H10 119.9
O4 C11 C10 125.51(14)
O4 C11 C12 115.22(13)
C10 C11 C12 119.27(13)
C11 C12 H12 119.8
C13 C12 C11 120.38(13)
C13 C12 H12 119.8
C8 C13 H13 119.4
C12 C13 C8 121.30(14)
C12 C13 H13 119.4
O1 C14 H14A 109.5
O1 C14 H14B 109.5
O1 C14 H14C 109.5
H14A C14 H14B 109.5
H14A C14 H14C 109.5
H14B C14 H14C 109.5
O2 C15 H15A 109.5
O2 C15 H15B 109.5
O2 C15 H15C 109.5
H15A C15 H15B 109.5
H15A C15 H15C 109.5
H15B C15 H15C 109.5
O3 C16 H16A 109.5
O3 C16 H16B 109.5
O3 C16 H16C 109.5
H16A C16 H16B 109.5
H16A C16 H16C 109.5
H16B C16 H16C 109.5
O4 C17 H17A 109.5
O4 C17 H17B 109.5
O4 C17 H17C 109.5
H17A C17 H17B 109.5
H17A C17 H17C 109.5
H17B C17 H17C 109.5

loop_
_geom_bond_atom_site_label_1
_geom_bond_atom_site_label_2
_geom_bond_distance
O1 C3 1.3730(16)
O1 C14 1.4323(18)
O2 C4 1.3802(17)
O2 C15 1.430(2)
O3 C5 1.3749(17)
O3 C16 1.4341(17)
O4 C11 1.3774(17)
O4 C17 1.420(2)
N1 H1 0.93(2)
N1 C7 1.447(2)
N1 C8 1.3928(19)
C1 C2 1.391(2)
C1 C6 1.389(2)
C1 C7 1.523(2)
C2 H2 0.9500
C2 C3 1.392(2)
C3 C4 1.399(2)
C4 C5 1.3945(19)
C5 C6 1.401(2)
C6 H6 0.9500
C7 H7A 0.9900
C7 H7B 0.9900
C8 C9 1.397(2)
C8 C13 1.403(2)
C9 H9 0.9500
C9 C10 1.398(2)
C10 H10 0.9500
C10 C11 1.389(2)
C11 C12 1.393(2)
C12 H12 0.9500
C12 C13 1.382(2)
C13 H13 0.9500
C14 H14A 0.9800
C14 H14B 0.9800
C14 H14C 0.9800
C15 H15A 0.9800
C15 H15B 0.9800
C15 H15C 0.9800
C16 H16A 0.9800
C16 H16B 0.9800
C16 H16C 0.9800
C17 H17A 0.9800
C17 H17B 0.9800
C17 H17C 0.9800

loop_
_geom_hbond_atom_site_label_D
_geom_hbond_atom_site_label_H
_geom_hbond_atom_site_label_A
_geom_hbond_distance_DH
_geom_hbond_distance_HA
_geom_hbond_distance_DA
_geom_hbond_angle_DHA
_geom_hbond_site_symmetry_A
N1 H1 O3 0.93(2) 2.35(2) 3.2792(17) 173.7(16) 1_565
